data_1576757
loop_
_publ_author_name
'Qi, Jun-Chao'
'Chen, Xiao-Gang'
'Wang, Zhen-Yu'
'Tang, Yuan-Yuan'
'Song, Xian-Jiang'
'Qin, Yan'
'Lv, Hui-Peng'
'Xiong, Ren-Gen'
'Liao, Wei-Qiang'

_publ_section_title
;
 Organic-inorganic perovskite ferroelectric catalytic selective alkyne
 coupling under ultrasound sonication.
;
_journal_issue 3
_journal_name_full 'Chemical science'
_journal_page_first 1792
_journal_page_last 1800
_journal_paper_doi 10.1039/d5sc07784b
_journal_volume 17
_journal_year 2026
_chemical_formula_moiety 'C18 H8 F6 O2'
_chemical_formula_sum 'C18 H8 F6 O2'
_chemical_formula_weight 370.24
_space_group_crystal_system triclinic
_space_group_IT_number 2
_space_group_name_Hall '-P 1'
_space_group_name_H-M_alt 'P -1'
_atom_sites_solution_hydrogens geom
_atom_sites_solution_primary dual
_audit_creation_date 2025-09-30
_audit_creation_method
;
Olex2 1.5
(compiled 2025.07.13 svn.rb7424aed for OlexSys, GUI svn.r7314)
;
_audit_update_record
;
2025-10-07 deposited with the CCDC.	2025-11-18 downloaded from the CCDC.
;
_cell_angle_alpha 106.824(5)
_cell_angle_beta 91.106(3)
_cell_angle_gamma 90.882(3)
_cell_formula_units_Z 4
_cell_length_a 6.9786(2)
_cell_length_b 15.6479(10)
_cell_length_c 15.8333(7)
_cell_measurement_reflns_used 4711
_cell_measurement_temperature 299.95(10)
_cell_measurement_theta_max 68.5720
_cell_measurement_theta_min 2.9100
_cell_volume 1654.29(14)
_computing_cell_refinement 'CrysAlisPro 1.171.43.129a (Rigaku OD, 2024)'
_computing_data_collection 'CrysAlisPro 1.171.43.129a (Rigaku OD, 2024)'
_computing_data_reduction 'CrysAlisPro 1.171.43.129a (Rigaku OD, 2024)'
_computing_molecular_graphics 'Olex2 1.5 (Dolomanov et al., 2009)'
_computing_publication_material 'Olex2 1.5 (Dolomanov et al., 2009)'
_computing_structure_refinement 'SHELXL 2019/3 (Sheldrick, 2015)'
_computing_structure_solution 'SHELXT 2018/2 (Sheldrick, 2018)'
_diffrn_ambient_environment air
_diffrn_ambient_temperature 299.95(10)
_diffrn_detector 'Hybrid Pixel Array Detector'
_diffrn_detector_area_resol_mean 10.0000
_diffrn_detector_type 'HyPix-Arc 150'
_diffrn_measured_fraction_theta_full 0.986
_diffrn_measured_fraction_theta_max 0.986
_diffrn_measurement_details
;
List of Runs (angles in degrees, time in seconds):

  # Type    Start    End  Width  t~exp~   \w     \q     \k     \f   Frames
#--------------------------------------------------------------------------
  1  \w     48.00  79.00   0.50    2.11    --   60.40-125.00 120.00   62
  2  \w     42.00  83.00   0.50    2.11    --   60.40  15.00-180.00   82
  3  \w     67.00  93.00   0.50    2.11    --   60.40  15.00 -30.00   52
  4  \w     19.00  53.00   0.50    2.11    --   60.40-125.00 -90.00   68
  5  \w     42.00  72.00   0.50    2.11    --   60.40-125.00 -60.00   60
  6  \w     40.00  95.00   0.50    2.11    --   60.40  15.00 -60.00  110
  7  \w     26.00  77.00   0.50    2.11    --   60.40-125.00   0.00  102
  8  \w     45.00 105.00   0.50    2.11    --   60.40  15.00-150.00  120
  9  \w     24.00  84.00   0.50    2.11    --   60.40-125.00  60.00  120
 10  \w     42.00  86.00   0.50    2.11    --   60.40  15.00-120.00   88
 11  \w    -93.00 -48.00   0.50    2.11    --  -60.77 -15.00   0.00   90
 12  \w    -67.00 -31.00   0.50    2.11    --  -73.82 125.00 150.00   72
 13  \w    -60.00 -31.00   0.50    2.11    --  -73.82 125.00  60.00   58
 14  \w   -108.00 -35.00   0.50    2.11    --  -74.00 139.00 -99.14  146
 15  \w     49.00  96.00   0.50    2.11    --   74.97-125.00-150.00   94
 16  \w     37.00  99.00   0.50    2.11    --   74.97-125.00 -30.00  124
 17  \w     55.00 121.00   0.50    2.11    --   74.97  15.00 120.00  132
 18  \w     56.00 116.00   0.50    2.11    --   74.97  15.00  60.00  120
 19  \w     74.00  99.00   0.50    2.11    --   75.32-125.00 120.00   50
 20  \w     55.00  81.00   0.50    2.11    --   75.32-125.00  30.00   52
 21  \w     78.00 120.00   0.50    2.11    --   75.32  15.00 -30.00   84
 22  \w     56.00 119.00   0.50    2.11    --   75.32  15.00-150.00  126
 23  \w     53.00  99.00   0.50    2.11    --   75.32-125.00  90.00   92
 24  \w     33.00  66.00   0.50    2.11    --   75.32-125.00 150.00   66
 25  \w   -118.00 -83.00   0.50    2.11    --  -75.45 -15.00-120.00   70
 26  \w   -120.00 -59.00   0.50    2.11    --  -75.45 -15.00-180.00  122
 27  \w    -99.00 -38.00   0.50    2.11    --  -75.45 125.00 -30.00  122
 28  \w    -71.00 -45.00   0.50    2.11    --  -78.89 120.00 103.63   52
 29  \w    -98.00 -55.00   0.50    2.11    --  -78.89 118.00-153.33   86
 30  \w    -64.00 -39.00   0.50    2.11    --  -78.89 116.00 178.76   50
 31  \w    -97.00 -71.00   0.50    2.11    --  -78.89 116.00 178.76   52
 32  \w    -97.00 -52.00   0.50    2.11    --  -78.89 116.00 163.07   90
 33  \w     59.00  97.00   0.50    2.11    --   79.83-114.00 142.38   76
 34  \w     54.00  80.00   0.50    2.11    --   79.83-115.00 106.43   52
 35  \w     72.00  97.00   0.50    2.11    --   79.83-114.00-176.41   50
;
_diffrn_measurement_device 'four-circle diffractometer'
_diffrn_measurement_device_type 'XtaLAB Synergy R, DW system, HyPix-Arc 150'
_diffrn_measurement_method '\w scans'
_diffrn_orient_matrix_type 'CrysAlisPro convention (1999,Acta A55,543-557)'
_diffrn_orient_matrix_UB_11 0.0250826000
_diffrn_orient_matrix_UB_12 -0.0502849000
_diffrn_orient_matrix_UB_13 -0.0981876000
_diffrn_orient_matrix_UB_21 0.0024546000
_diffrn_orient_matrix_UB_22 -0.0892980000
_diffrn_orient_matrix_UB_23 0.0227057000
_diffrn_orient_matrix_UB_31 -0.2194055000
_diffrn_orient_matrix_UB_32 -0.0090177000
_diffrn_orient_matrix_UB_33 -0.0135123000
_diffrn_radiation_monochromator mirror
_diffrn_radiation_probe x-ray
_diffrn_radiation_type 'Cu K\a'
_diffrn_radiation_wavelength 1.54184
_diffrn_reflns_av_R_equivalents 0.0288
_diffrn_reflns_av_unetI/netI 0.0351
_diffrn_reflns_Laue_measured_fraction_full 0.986
_diffrn_reflns_Laue_measured_fraction_max 0.986
_diffrn_reflns_limit_h_max 4
_diffrn_reflns_limit_h_min -8
_diffrn_reflns_limit_k_max 18
_diffrn_reflns_limit_k_min -18
_diffrn_reflns_limit_l_max 18
_diffrn_reflns_limit_l_min -18
_diffrn_reflns_number 19488
_diffrn_reflns_point_group_measured_fraction_full 0.986
_diffrn_reflns_point_group_measured_fraction_max 0.986
_diffrn_reflns_theta_full 66.591
_diffrn_reflns_theta_max 66.591
_diffrn_reflns_theta_min 2.917
_diffrn_source 'Rotating-anode X-ray tube'
_diffrn_source_type 'Rigaku (Cu) X-ray Source'
_exptl_absorpt_coefficient_mu 1.262
_exptl_absorpt_correction_T_max 1.00000
_exptl_absorpt_correction_T_min 0.75484
_exptl_absorpt_correction_type multi-scan
_exptl_absorpt_process_details
;
CrysAlisPro 1.171.43.129a (Rigaku Oxford Diffraction, 2024)
Empirical absorption correction using spherical harmonics,
implemented in SCALE3 ABSPACK scaling algorithm.
;
_exptl_crystal_colour colourless
_exptl_crystal_colour_primary colourless
_exptl_crystal_density_diffrn 1.487
_exptl_crystal_description plate
_exptl_crystal_F_000 744
_refine_diff_density_max 0.330
_refine_diff_density_min -0.201
_refine_diff_density_rms 0.049
_refine_ls_extinction_method none
_refine_ls_goodness_of_fit_ref 1.067
_refine_ls_hydrogen_treatment constr
_refine_ls_matrix_type full
_refine_ls_number_parameters 457
_refine_ls_number_reflns 5775
_refine_ls_number_restraints 2
_refine_ls_restrained_S_all 1.070
_refine_ls_R_factor_all 0.1711
_refine_ls_R_factor_gt 0.1311
_refine_ls_shift/su_max 0.000
_refine_ls_shift/su_mean 0.000
_refine_ls_structure_factor_coef Fsqd
_refine_ls_weighting_details 'w=1/[\s^2^(Fo^2^)+(0.0800P)^2^+1.8347P] where P=(Fo^2^+2Fc^2^)/3'
_refine_ls_weighting_scheme calc
_refine_ls_wR_factor_gt 0.2949
_refine_ls_wR_factor_ref 0.3185
_reflns_Friedel_coverage 0.000
_reflns_number_gt 3510
_reflns_number_total 5775
_reflns_threshold_expression 'I > 2\s(I)'
_cod_data_source_file d5sc07784b2.cif
_cod_data_source_block 2i-300k
_cod_database_code 1576757
_shelx_shelxl_version_number 2019/3
_chemical_oxdiff_formula 'C H '
_shelx_space_group_comment
;
The symmetry employed for this shelxl refinement is uniquely defined
by the following loop, which should always be used as a source of
symmetry information in preference to the above space-group names.
They are only intended as comments.
;
_olex2_refinement_description
;
1. Fixed Uiso
 At 1.2 times of:
  All C(H) groups
2. Rigid bond restraints
 F5, C18
 with sigma for 1-2 distances of 0.01 and sigma for 1-3 distances of 0.02
 F10, C36
 with sigma for 1-2 distances of 0.01 and sigma for 1-3 distances of 0.02
3.a Aromatic/amide H refined with riding coordinates:
 C6(H6), C7(H7), C4(H4), C13(H13), C3(H3), C35(H35), C14(H14), C34(H34),
 C31(H31), C17(H17), C32(H32), C16(H16), C25(H25), C24(H24), C22(H22), C21(H21)
3.b Fitted hexagon refined as free rotating group:
 C20(C25,C24,C23,C22,C21)
;
_olex2_submission_special_instructions 'No special instructions were received'
_oxdiff_exptl_absorpt_empirical_details
;
Empirical correction (ABSPACK) includes:
- Absorption correction using spherical harmonics
- Frame scaling
;
_oxdiff_exptl_absorpt_empirical_full_max 1.419
_oxdiff_exptl_absorpt_empirical_full_min 0.598

loop_
_space_group_symop_operation_xyz
'x, y, z'
'-x, -y, -z'

loop_
_atom_site_label
_atom_site_type_symbol
_atom_site_fract_x
_atom_site_fract_y
_atom_site_fract_z
_atom_site_U_iso_or_equiv
_atom_site_adp_type
_atom_site_occupancy
_atom_site_site_symmetry_order
_atom_site_calc_flag
_atom_site_refinement_flags_posn
_atom_site_refinement_flags_adp
_atom_site_refinement_flags_occupancy
_atom_site_disorder_assembly
_atom_site_disorder_group
C5 C 0.4748(6) 0.9012(3) 0.3273(3) 0.0807(12) Uani 1 1 d . . . . .
O1 O 0.9113(7) 0.9021(4) 0.1537(3) 0.170(2) Uani 1 1 d . . . . .
O2 O -0.6283(8) 0.8650(4) 0.7830(4) 0.183(2) Uani 1 1 d . . . . .
C6 C 0.6637(7) 0.9159(3) 0.3526(3) 0.0942(15) Uani 1 1 d . . . . .
H6 H 0.697524 0.925437 0.411794 0.113 Uiso 1 1 calc R U . . .
C9 C 0.2143(6) 0.8930(4) 0.4426(3) 0.0913(14) Uani 1 1 d . . . . .
C30 C 0.7984(8) 0.6645(4) 0.2718(4) 0.0997(15) Uani 1 1 d . . . . .
C10 C 0.0772(7) 0.8848(3) 0.5005(3) 0.0904(14) Uani 1 1 d . . . . .
C11 C -0.0415(7) 0.8784(4) 0.5520(3) 0.0941(15) Uani 1 1 d . . . . .
C2 C 0.7550(8) 0.9019(4) 0.2085(4) 0.1028(16) Uani 1 1 d . . . . .
C8 C 0.3316(7) 0.8978(3) 0.3893(3) 0.0900(14) Uani 1 1 d . . . . .
C12 C -0.1875(7) 0.8709(3) 0.6124(3) 0.0914(14) Uani 1 1 d . . . . .
C7 C 0.8045(7) 0.9170(4) 0.2943(4) 0.1072(17) Uani 1 1 d . . . . .
H7 H 0.931753 0.928052 0.313343 0.129 Uiso 1 1 calc R U . . .
C4 C 0.4270(8) 0.8884(4) 0.2388(3) 0.1061(17) Uani 1 1 d . . . . .
H4 H 0.299353 0.879011 0.219926 0.127 Uiso 1 1 calc R U . . .
F4 F -0.7974(9) 0.8174(4) 0.8690(4) 0.245(3) Uani 1 1 d . . . . .
F3 F 1.0716(8) 0.9074(4) 0.0447(3) 0.225(3) Uani 1 1 d . . . . .
C29 C 0.6582(8) 0.6587(4) 0.3339(4) 0.1112(17) Uani 1 1 d . . . . .
C13 C -0.3755(7) 0.8511(4) 0.5843(3) 0.1009(16) Uani 1 1 d . . . . .
H13 H -0.407423 0.841603 0.524967 0.121 Uiso 1 1 calc R U . . .
C26 C 0.2902(8) 0.6285(4) 0.4944(4) 0.1101(18) Uani 1 1 d . . . . .
C3 C 0.5677(9) 0.8893(4) 0.1785(4) 0.122(2) Uani 1 1 d . . . . .
H3 H 0.536178 0.881626 0.119439 0.147 Uiso 1 1 calc R U . . .
F11 F 1.4141(9) 0.6599(5) -0.0034(4) 0.245(3) Uani 1 1 d . . . . .
F1 F 0.8225(10) 0.8283(5) 0.0271(4) 0.241(3) Uani 1 1 d . . . . .
C28 C 0.5385(8) 0.6503(4) 0.3849(4) 0.1100(17) Uani 1 1 d . . . . .
C35 C 0.9844(9) 0.6885(4) 0.2988(4) 0.1134(18) Uani 1 1 d . . . . .
H35 H 1.018439 0.700881 0.358303 0.136 Uiso 1 1 calc R U . . .
F2 F 0.7973(13) 0.9617(6) 0.0588(6) 0.309(5) Uani 1 1 d . . . . .
C27 C 0.4044(9) 0.6391(4) 0.4436(4) 0.1138(18) Uani 1 1 d . . . . .
O4 O 1.2236(10) 0.6886(4) 0.1014(4) 0.211(3) Uani 1 1 d . . . . .
F8 F -0.4205(10) 0.5665(4) 0.8305(4) 0.258(3) Uani 1 1 d . . . . .
C15 C -0.4705(10) 0.8605(5) 0.7265(5) 0.122(2) Uani 1 1 d . . . . .
C36 C 1.2577(19) 0.6488(10) 0.0290(7) 0.192(4) Uani 1 1 d . U . . .
F5 F -0.5371(13) 0.8486(10) 0.8969(5) 0.378(8) Uani 1 1 d . U . . .
C14 C -0.5150(8) 0.8450(4) 0.6408(4) 0.1136(18) Uani 1 1 d . . . . .
H14 H -0.640352 0.830261 0.620137 0.136 Uiso 1 1 calc R U . . .
C33 C 1.0740(12) 0.6759(5) 0.1547(5) 0.132(2) Uani 1 1 d . . . . .
C1 C 0.8939(19) 0.9031(7) 0.0717(7) 0.190(5) Uani 1 1 d . . . . .
C19 C -0.270(2) 0.5799(7) 0.7959(8) 0.224(7) Uani 1 1 d . . . . .
C34 C 1.1211(9) 0.6947(4) 0.2397(5) 0.127(2) Uani 1 1 d . . . . .
H34 H 1.246253 0.711938 0.259129 0.152 Uiso 1 1 calc R U . . .
O3 O -0.2746(9) 0.5663(5) 0.7168(4) 0.224(3) Uani 1 1 d . . . . .
C31 C 0.7526(10) 0.6455(5) 0.1829(5) 0.135(2) Uani 1 1 d . . . . .
H31 H 0.627567 0.628701 0.162832 0.163 Uiso 1 1 calc R U . . .
F7 F -0.2035(11) 0.6553(5) 0.8364(4) 0.261(3) Uani 1 1 d . . . . .
C17 C -0.1388(9) 0.8846(5) 0.7015(4) 0.131(2) Uani 1 1 d . . . . .
H17 H -0.012529 0.896367 0.721977 0.158 Uiso 1 1 calc R U . . .
C32 C 0.8912(13) 0.6514(5) 0.1236(4) 0.148(3) Uani 1 1 d . . . . .
H32 H 0.860843 0.638898 0.063734 0.177 Uiso 1 1 calc R U . . .
F10 F 1.2684(16) 0.5648(6) 0.0328(6) 0.329(6) Uani 1 1 d . U . . .
C16 C -0.2855(11) 0.8801(5) 0.7588(4) 0.145(3) Uani 1 1 d . . . . .
H16 H -0.258311 0.890270 0.818708 0.174 Uiso 1 1 calc R U . . .
C20 C -0.1200(7) 0.5832(4) 0.6689(3) 0.136(2) Uani 1 1 d G . . . .
C25 C 0.0687(9) 0.5585(4) 0.6761(3) 0.183(4) Uani 1 1 d G . . . .
H25 H 0.103911 0.531511 0.719103 0.220 Uiso 1 1 calc R U . . .
C24 C 0.2049(6) 0.5741(4) 0.6190(3) 0.172(3) Uani 1 1 d G . . . .
H24 H 0.331119 0.557533 0.623851 0.206 Uiso 1 1 calc R U . . .
C23 C 0.1523(5) 0.6143(3) 0.5547(3) 0.1021(16) Uani 1 1 d G . . . .
C22 C -0.0364(6) 0.6390(3) 0.5475(3) 0.136(2) Uani 1 1 d G . . . .
H22 H -0.071619 0.665972 0.504504 0.164 Uiso 1 1 calc R U . . .
C21 C -0.1726(5) 0.6234(3) 0.6046(4) 0.151(3) Uani 1 1 d G . . . .
H21 H -0.298830 0.639950 0.599755 0.182 Uiso 1 1 calc R U . . .
F12 F 1.1433(12) 0.6319(10) -0.0295(5) 0.356(7) Uani 1 1 d . . . . .
F9 F -0.1576(15) 0.5231(7) 0.8123(6) 0.359(6) Uani 1 1 d . . . . .
F6 F -0.5998(17) 0.7420(6) 0.7921(8) 0.393(8) Uani 1 1 d . . . . .
C18 C -0.655(2) 0.8201(9) 0.8309(8) 0.198(4) Uani 1 1 d . U . . .

loop_
_atom_site_aniso_label
_atom_site_aniso_U_11
_atom_site_aniso_U_22
_atom_site_aniso_U_33
_atom_site_aniso_U_23
_atom_site_aniso_U_13
_atom_site_aniso_U_12
C5 0.069(3) 0.091(3) 0.084(3) 0.027(2) 0.012(2) 0.005(2)
O1 0.135(4) 0.267(6) 0.114(3) 0.063(4) 0.053(3) -0.024(4)
O2 0.181(5) 0.238(6) 0.163(4) 0.101(4) 0.093(4) 0.023(4)
C6 0.076(3) 0.126(4) 0.085(3) 0.038(3) 0.009(2) 0.001(3)
C9 0.072(3) 0.123(4) 0.081(3) 0.033(3) 0.014(2) 0.008(3)
C30 0.103(4) 0.104(4) 0.102(4) 0.042(3) 0.019(3) 0.019(3)
C10 0.073(3) 0.119(4) 0.077(3) 0.025(3) 0.003(2) -0.002(3)
C11 0.076(3) 0.122(4) 0.088(3) 0.035(3) 0.011(3) 0.008(3)
C2 0.096(4) 0.121(4) 0.096(4) 0.037(3) 0.030(3) 0.009(3)
C8 0.080(3) 0.110(4) 0.079(3) 0.026(3) 0.007(2) -0.002(3)
C12 0.087(3) 0.114(4) 0.080(3) 0.038(3) 0.019(3) 0.004(3)
C7 0.076(3) 0.154(5) 0.097(4) 0.045(4) 0.011(3) -0.005(3)
C4 0.087(3) 0.151(5) 0.084(3) 0.039(3) -0.005(3) -0.016(3)
F4 0.247(6) 0.290(7) 0.230(5) 0.115(5) 0.155(5) 0.012(5)
F3 0.230(5) 0.285(6) 0.181(4) 0.092(4) 0.131(4) 0.021(5)
C29 0.103(4) 0.126(5) 0.110(4) 0.041(4) 0.016(3) 0.003(3)
C13 0.076(3) 0.141(5) 0.092(3) 0.046(3) 0.006(3) -0.010(3)
C26 0.094(4) 0.132(5) 0.103(4) 0.032(4) 0.018(3) 0.001(3)
C3 0.125(5) 0.175(6) 0.076(3) 0.049(4) 0.011(3) 0.003(4)
F11 0.233(6) 0.332(8) 0.172(5) 0.072(5) 0.106(5) -0.008(5)
F1 0.281(7) 0.266(7) 0.140(4) -0.001(4) 0.050(4) 0.049(6)
C28 0.094(4) 0.126(5) 0.109(4) 0.033(4) 0.011(3) -0.002(3)
C35 0.109(4) 0.131(5) 0.103(4) 0.041(4) 0.005(3) -0.009(4)
F2 0.402(11) 0.291(8) 0.334(9) 0.227(8) 0.223(8) 0.145(8)
C27 0.101(4) 0.132(5) 0.109(4) 0.035(4) 0.010(3) 0.005(4)
O4 0.239(6) 0.234(6) 0.131(4) 0.003(4) 0.086(4) -0.079(5)
F8 0.311(7) 0.274(7) 0.209(5) 0.091(5) 0.163(6) 0.026(6)
C15 0.108(5) 0.152(6) 0.110(5) 0.041(4) 0.040(4) -0.002(4)
C36 0.194(10) 0.279(11) 0.100(6) 0.050(8) 0.034(7) -0.045(10)
F5 0.245(8) 0.76(2) 0.167(6) 0.202(10) 0.013(5) -0.016(10)
C14 0.085(4) 0.148(5) 0.115(4) 0.049(4) 0.028(3) 0.008(3)
C33 0.143(6) 0.140(6) 0.105(5) 0.020(4) 0.039(4) -0.028(5)
C1 0.274(13) 0.139(8) 0.158(9) 0.036(6) 0.142(9) 0.018(8)
C19 0.391(19) 0.121(7) 0.181(10) 0.061(7) 0.180(12) 0.092(9)
C34 0.116(5) 0.146(6) 0.116(5) 0.035(4) 0.021(4) -0.015(4)
O3 0.214(6) 0.334(9) 0.122(4) 0.067(5) 0.047(4) -0.071(6)
C31 0.119(5) 0.182(7) 0.111(5) 0.051(5) 0.002(4) -0.001(4)
F7 0.305(8) 0.239(7) 0.187(5) -0.023(5) 0.058(5) 0.023(6)
C17 0.107(4) 0.207(7) 0.090(4) 0.059(4) 0.013(3) -0.011(4)
C32 0.172(7) 0.181(7) 0.090(4) 0.039(4) 0.006(5) -0.027(6)
F10 0.431(13) 0.244(8) 0.317(11) 0.072(7) 0.236(11) 0.081(8)
C16 0.156(6) 0.209(7) 0.066(3) 0.037(4) 0.011(4) -0.024(5)
C20 0.137(6) 0.164(6) 0.108(5) 0.039(4) 0.031(4) -0.010(5)
C25 0.157(7) 0.264(11) 0.171(7) 0.129(7) 0.028(6) 0.016(7)
C24 0.139(6) 0.259(10) 0.158(7) 0.124(7) 0.022(5) 0.027(6)
C23 0.108(4) 0.109(4) 0.092(4) 0.032(3) 0.006(3) -0.001(3)
C22 0.112(5) 0.184(7) 0.134(5) 0.077(5) 0.024(4) 0.019(4)
C21 0.114(5) 0.199(8) 0.164(7) 0.086(6) 0.042(5) 0.022(5)
F12 0.246(8) 0.68(2) 0.128(5) 0.095(8) -0.027(5) 0.005(9)
F9 0.448(13) 0.380(12) 0.357(11) 0.257(10) 0.206(10) 0.201(10)
F6 0.535(16) 0.248(8) 0.463(16) 0.183(9) 0.338(15) 0.100(10)
C18 0.241(11) 0.212(11) 0.146(7) 0.054(8) 0.111(6) 0.000(9)

loop_
_atom_type_symbol
_atom_type_description
_atom_type_scat_dispersion_real
_atom_type_scat_dispersion_imag
_atom_type_scat_source
C C 0.0181 0.0091 'International Tables Vol C Tables 4.2.6.8 and 6.1.1.4'
H H 0.0000 0.0000 'International Tables Vol C Tables 4.2.6.8 and 6.1.1.4'
F F 0.0727 0.0534 'International Tables Vol C Tables 4.2.6.8 and 6.1.1.4'
O O 0.0492 0.0322 'International Tables Vol C Tables 4.2.6.8 and 6.1.1.4'

loop_
_geom_angle_atom_site_label_1
_geom_angle_atom_site_label_2
_geom_angle_atom_site_label_3
_geom_angle
_geom_angle_site_symmetry_1
_geom_angle_site_symmetry_3
_geom_angle_publ_flag
C6 C5 C8 121.1(4) . . ?
C6 C5 C4 117.9(4) . . ?
C4 C5 C8 121.0(4) . . ?
C1 O1 C2 123.8(7) . . ?
C18 O2 C15 126.5(8) . . ?
C5 C6 H6 118.8 . . ?
C7 C6 C5 122.4(5) . . ?
C7 C6 H6 118.8 . . ?
C8 C9 C10 177.7(6) . . ?
C35 C30 C29 120.5(6) . . ?
C35 C30 C31 118.1(5) . . ?
C31 C30 C29 121.3(6) . . ?
C11 C10 C9 179.2(6) . . ?
C10 C11 C12 178.7(6) . . ?
C7 C2 O1 113.9(5) . . ?
C7 C2 C3 122.3(5) . . ?
C3 C2 O1 123.7(5) . . ?
C9 C8 C5 177.9(6) . . ?
C13 C12 C11 121.2(5) . . ?
C13 C12 C17 119.2(4) . . ?
C17 C12 C11 119.6(5) . . ?
C6 C7 H7 120.7 . . ?
C2 C7 C6 118.6(5) . . ?
C2 C7 H7 120.7 . . ?
C5 C4 H4 119.7 . . ?
C3 C4 C5 120.6(5) . . ?
C3 C4 H4 119.7 . . ?
C28 C29 C30 177.4(7) . . ?
C12 C13 H13 119.1 . . ?
C14 C13 C12 121.8(5) . . ?
C14 C13 H13 119.1 . . ?
C27 C26 C23 179.1(7) . . ?
C2 C3 C4 118.2(5) . . ?
C2 C3 H3 120.9 . . ?
C4 C3 H3 120.9 . . ?
C29 C28 C27 178.6(7) . . ?
C30 C35 H35 119.4 . . ?
C30 C35 C34 121.1(6) . . ?
C34 C35 H35 119.4 . . ?
C26 C27 C28 179.1(7) . . ?
C36 O4 C33 129.6(8) . . ?
C14 C15 O2 115.8(6) . . ?
C14 C15 C16 121.8(5) . . ?
C16 C15 O2 122.1(6) . . ?
F11 C36 F10 102.3(13) . . ?
O4 C36 F11 120.6(11) . . ?
O4 C36 F10 102.9(11) . . ?
O4 C36 F12 123.7(15) . . ?
F12 C36 F11 106.6(9) . . ?
F12 C36 F10 94.7(12) . . ?
C13 C14 H14 120.3 . . ?
C15 C14 C13 119.3(6) . . ?
C15 C14 H14 120.3 . . ?
C34 C33 O4 114.4(7) . . ?
C34 C33 C32 122.0(6) . . ?
C32 C33 O4 123.5(7) . . ?
O1 C1 F3 105.5(12) . . ?
F1 C1 O1 107.9(9) . . ?
F1 C1 F3 106.9(8) . . ?
F2 C1 O1 116.0(8) . . ?
F2 C1 F3 111.5(9) . . ?
F2 C1 F1 108.6(15) . . ?
F8 C19 F7 109.1(8) . . ?
F8 C19 F9 102.9(9) . . ?
O3 C19 F8 117.1(17) . . ?
O3 C19 F7 113.0(10) . . ?
O3 C19 F9 106.9(8) . . ?
F7 C19 F9 106.8(18) . . ?
C35 C34 H34 120.2 . . ?
C33 C34 C35 119.7(6) . . ?
C33 C34 H34 120.2 . . ?
C19 O3 C20 123.9(10) . . ?
C30 C31 H31 119.8 . . ?
C32 C31 C30 120.4(6) . . ?
C32 C31 H31 119.8 . . ?
C12 C17 H17 121.0 . . ?
C16 C17 C12 118.0(6) . . ?
C16 C17 H17 121.0 . . ?
C33 C32 C31 118.6(6) . . ?
C33 C32 H32 120.7 . . ?
C31 C32 H32 120.7 . . ?
C15 C16 C17 119.8(6) . . ?
C15 C16 H16 120.1 . . ?
C17 C16 H16 120.1 . . ?
C25 C20 O3 126.6(5) . . ?
C25 C20 C21 120.0 . . ?
C21 C20 O3 113.2(5) . . ?
C20 C25 H25 120.0 . . ?
C24 C25 C20 120.0 . . ?
C24 C25 H25 120.0 . . ?
C25 C24 H24 120.0 . . ?
C25 C24 C23 120.0 . . ?
C23 C24 H24 120.0 . . ?
C24 C23 C26 120.3(4) . . ?
C22 C23 C26 119.6(4) . . ?
C22 C23 C24 120.0 . . ?
C23 C22 H22 120.0 . . ?
C23 C22 C21 120.0 . . ?
C21 C22 H22 120.0 . . ?
C20 C21 H21 120.0 . . ?
C22 C21 C20 120.0 . . ?
C22 C21 H21 120.0 . . ?
O2 C18 F5 106.9(12) . . ?
O2 C18 F6 107.7(9) . . ?
F4 C18 O2 125.2(14) . . ?
F4 C18 F5 99.6(9) . . ?
F4 C18 F6 110.7(12) . . ?
F6 C18 F5 104.6(15) . . ?

loop_
_geom_bond_atom_site_label_1
_geom_bond_atom_site_label_2
_geom_bond_distance
_geom_bond_site_symmetry_2
_geom_bond_publ_flag
C5 C6 1.367(6) . ?
C5 C8 1.426(6) . ?
C5 C4 1.389(6) . ?
O1 C2 1.407(6) . ?
O1 C1 1.306(12) . ?
O2 C15 1.422(7) . ?
O2 C18 1.187(11) . ?
C6 H6 0.9300 . ?
C6 C7 1.365(6) . ?
C9 C10 1.367(6) . ?
C9 C8 1.204(6) . ?
C30 C29 1.420(7) . ?
C30 C35 1.371(7) . ?
C30 C31 1.383(8) . ?
C10 C11 1.197(6) . ?
C11 C12 1.437(6) . ?
C2 C7 1.347(7) . ?
C2 C3 1.373(8) . ?
C12 C13 1.379(6) . ?
C12 C17 1.399(7) . ?
C7 H7 0.9300 . ?
C4 H4 0.9300 . ?
C4 C3 1.386(7) . ?
F4 C18 1.182(10) . ?
F3 C1 1.326(11) . ?
C29 C28 1.205(7) . ?
C13 H13 0.9300 . ?
C13 C14 1.355(6) . ?
C26 C27 1.185(7) . ?
C26 C23 1.429(6) . ?
C3 H3 0.9300 . ?
F11 C36 1.245(11) . ?
F1 C1 1.268(11) . ?
C28 C27 1.377(8) . ?
C35 H35 0.9300 . ?
C35 C34 1.371(7) . ?
F2 C1 1.209(12) . ?
O4 C36 1.167(10) . ?
O4 C33 1.402(7) . ?
F8 C19 1.236(13) . ?
C15 C14 1.338(8) . ?
C15 C16 1.376(8) . ?
C36 F10 1.337(14) . ?
C36 F12 1.178(12) . ?
F5 C18 1.284(14) . ?
C14 H14 0.9300 . ?
C33 C34 1.325(9) . ?
C33 C32 1.367(9) . ?
C19 O3 1.207(12) . ?
C19 F7 1.247(13) . ?
C19 F9 1.273(13) . ?
C34 H34 0.9300 . ?
O3 C20 1.395(6) . ?
C31 H31 0.9300 . ?
C31 C32 1.381(8) . ?
C17 H17 0.9300 . ?
C17 C16 1.395(8) . ?
C32 H32 0.9300 . ?
C16 H16 0.9300 . ?
C20 C25 1.3900 . ?
C20 C21 1.3900 . ?
C25 H25 0.9300 . ?
C25 C24 1.3900 . ?
C24 H24 0.9300 . ?
C24 C23 1.3900 . ?
C23 C22 1.3900 . ?
C22 H22 0.9300 . ?
C22 C21 1.3900 . ?
C21 H21 0.9300 . ?
F6 C18 1.268(12) . ?

loop_
_geom_torsion_atom_site_label_1
_geom_torsion_atom_site_label_2
_geom_torsion_atom_site_label_3
_geom_torsion_atom_site_label_4
_geom_torsion
_geom_torsion_site_symmetry_1
_geom_torsion_site_symmetry_2
_geom_torsion_site_symmetry_3
_geom_torsion_site_symmetry_4
_geom_torsion_publ_flag
C5 C6 C7 C2 -1.0(9) . . . . ?
C5 C4 C3 C2 1.0(9) . . . . ?
O1 C2 C7 C6 -178.3(5) . . . . ?
O1 C2 C3 C4 178.4(6) . . . . ?
O2 C15 C14 C13 171.6(5) . . . . ?
O2 C15 C16 C17 -172.7(6) . . . . ?
C6 C5 C4 C3 0.8(8) . . . . ?
C30 C35 C34 C33 -1.0(10) . . . . ?
C30 C31 C32 C33 0.3(11) . . . . ?
C11 C12 C13 C14 -179.1(5) . . . . ?
C11 C12 C17 C16 177.6(6) . . . . ?
C2 O1 C1 F3 177.0(6) . . . . ?
C2 O1 C1 F1 -69.0(12) . . . . ?
C2 O1 C1 F2 53.1(15) . . . . ?
C8 C5 C6 C7 178.1(5) . . . . ?
C8 C5 C4 C3 -178.2(5) . . . . ?
C12 C13 C14 C15 1.4(9) . . . . ?
C12 C17 C16 C15 1.5(11) . . . . ?
C7 C2 C3 C4 -3.0(10) . . . . ?
C4 C5 C6 C7 -0.9(8) . . . . ?
C29 C30 C35 C34 -179.7(6) . . . . ?
C29 C30 C31 C32 -179.9(6) . . . . ?
C13 C12 C17 C16 -1.8(9) . . . . ?
C26 C23 C22 C21 178.4(4) . . . . ?
C3 C2 C7 C6 3.0(9) . . . . ?
C35 C30 C31 C32 -0.4(10) . . . . ?
O4 C33 C34 C35 177.2(6) . . . . ?
O4 C33 C32 C31 -176.5(7) . . . . ?
F8 C19 O3 C20 176.3(8) . . . . ?
C15 O2 C18 F4 -170.2(10) . . . . ?
C15 O2 C18 F5 74.5(14) . . . . ?
C15 O2 C18 F6 -37.5(19) . . . . ?
C36 O4 C33 C34 145.9(14) . . . . ?
C36 O4 C33 C32 -37.8(18) . . . . ?
C14 C15 C16 C17 0.3(12) . . . . ?
C33 O4 C36 F11 -168.1(10) . . . . ?
C33 O4 C36 F10 -55.2(19) . . . . ?
C33 O4 C36 F12 49(3) . . . . ?
C1 O1 C2 C7 -168.6(8) . . . . ?
C1 O1 C2 C3 10.1(11) . . . . ?
C19 O3 C20 C25 47.4(12) . . . . ?
C19 O3 C20 C21 -137.1(9) . . . . ?
C34 C33 C32 C31 -0.5(12) . . . . ?
O3 C20 C25 C24 175.1(6) . . . . ?
O3 C20 C21 C22 -175.8(5) . . . . ?
C31 C30 C35 C34 0.7(9) . . . . ?
F7 C19 O3 C20 48.2(17) . . . . ?
C17 C12 C13 C14 0.4(9) . . . . ?
C32 C33 C34 C35 0.9(12) . . . . ?
C16 C15 C14 C13 -1.8(11) . . . . ?
C20 C25 C24 C23 0.0 . . . . ?
C25 C20 C21 C22 0.0 . . . . ?
C25 C24 C23 C26 -178.4(5) . . . . ?
C25 C24 C23 C22 0.0 . . . . ?
C24 C23 C22 C21 0.0 . . . . ?
C23 C22 C21 C20 0.0 . . . . ?
C21 C20 C25 C24 0.0 . . . . ?
F9 C19 O3 C20 -69.0(15) . . . . ?
C18 O2 C15 C14 122.6(12) . . . . ?
C18 O2 C15 C16 -64.1(14) . . . . ?
